data_8101247
loop_
_publ_author_name
'Shoja, M.'
'Krikava, A'

_publ_section_title
;
Crystal structure of 8-hydroxy-7-methoxyflavone, C~16~H~12~O~4~
;
_journal_issue 2
_journal_name_full 'Zeitschrift f\"ur Kristallographie - New Crystal Structures'
_journal_page_first 271
_journal_page_last 272
_journal_volume 215
_journal_year 2000
_chemical_formula_sum 'C16 H12 O4'
_chemical_formula_weight 268.27
_space_group_crystal_system orthorhombic
_space_group_IT_number 61
_space_group_name_Hall '-P 2ac 2ab'
_space_group_name_H-M_alt 'P b c a'
_cell_angle_alpha 90.00000
_cell_angle_beta 90.00000
_cell_angle_gamma 90.00000
_cell_formula_units_Z 8
_cell_length_a 10.615(5)
_cell_length_b 14.257(2)
_cell_length_c 16.509(2)
_cell_measurement_temperature 293
_cell_volume 2498.4(13)
_diffrn_ambient_temperature 293
_exptl_crystal_density_diffrn 1.426
_refine_ls_R_factor_obs .091
_refine_ls_wR_factor_obs .097
_cod_database_code 8101247

loop_
_space_group_symop_id
_space_group_symop_operation_xyz
1 x,y,z
2 1/2-x,-y,1/2+z
3 1/2+x,1/2-y,-z
4 -x,1/2+y,1/2-z
5 -x,-y,-z
6 1/2+x,y,1/2-z
7 1/2-x,1/2+y,z
8 x,1/2-y,1/2+z

loop_
_atom_site_aniso_label
_atom_site_aniso_U_11
_atom_site_aniso_U_22
_atom_site_aniso_U_33
_atom_site_aniso_U_12
_atom_site_aniso_U_13
_atom_site_aniso_U_23
O1 .076(9) .028(5) .028(5) -.002(5) .002(6) -.001(4)
C9 .027(10) .022(6) .042(8) -.003(6) -.002(7) -.001(6)
O8 .059(9) .057(7) .027(5) -.000(7) -.002(6) .000(5)
C7 .113(18) .021(7) .027(8) -.007(9) -.006(9) -.003(6)
C8 .027(10) .032(7) .039(8) -.003(7) .004(7) -.007(6)
C5 .035(11) .029(7) .045(9) -.002(7) .003(8) -.004(6)
O7 .092(11) .045(6) .037(6) .018(7) -.012(6) .005(5)
C6 .022(10) .037(8) .045(8) -.003(7) -.008(7) -.006(7)
C4 .056(13) .035(8) .036(8) -.008(8) .001(8) -.008(6)
O4 .070(9) .063(7) .037(6) .006(7) .012(6) -.006(5)
C2 .073(13) .019(6) .031(7) -.009(7) .001(8) .001(6)
C3 .040(11) .036(7) .036(8) -.007(8) .007(8) .006(7)
C6' .090(16) .026(7) .037(8) -.006(9) -.004(10) -.001(6)
C1' .067(12) .019(7) .034(7) .003(7) .003(8) .002(6)
C5' .073(14) .027(7) .047(10) .006(9) .011(10) -.005(7)
C2' .087(17) .028(7) .036(9) -.011(9) .013(10) -.003(6)
C4' .075(15) .027(8) .056(11) .013(9) .003(11) .005(7)
C3' .064(16) .028(8) .056(10) .002(9) -.009(10) .001(7)
C77 .081(19) .078(14) .049(11) .008(14) -.008(12) .009(10)
C10 .069(13) .021(6) .030(7) -.005(7) .003(8) -.006(6)

loop_
_atom_site_label
_atom_site_fract_x
_atom_site_fract_y
_atom_site_fract_z
_atom_site_U_iso_or_equiv
_atom_site_thermal_displace_type
_atom_site_calc_flag
_atom_site_calc_attached_atom
_atom_site_occupancy
_atom_site_symmetry_multiplicity
_atom_site_Wyckoff_symbol
O1 .3646(11) .7566(6) .2702(5) .044(6) Uani ? ? 1 8 c
C9 .4632(14) .7012(8) .2946(8) .030(8) Uani ? ? 1 8 c
O8 .3733(13) .7069(7) .4287(6) .047(7) Uani ? ? 1 8 c
C7 .565(2) .6238(9) .4057(8) .054(11) Uani ? ? 1 8 c
C8 .4624(14) .6763(9) .3764(8) .033(8) Uani ? ? 1 8 c
C5 .6528(15) .6148(9) .2726(9) .036(9) Uani ? ? 1 8 c
O7 .5594(13) .6062(7) .4864(6) .058(8) Uani ? ? 1 8 c
C6 .6555(14) .5907(9) .3536(8) .034(9) Uani ? ? 1 8 c
C4 .5508(16) .7014(9) .1570(8) .042(9) Uani ? ? 1 8 c
O4 .6331(13) .6785(8) .1076(6) .057(7) Uani ? ? 1 8 c
C2 .3571(17) .7835(9) .1910(8) .041(9) Uani ? ? 1 8 c
C3 .4430(15) .7556(10) .1355(8) .037(9) Uani ? ? 1 8 c
C6' .182(2) .8881(9) .2383(8) .051(11) Uani ? ? 1 8 c
C1' .2508(16) .8392(8) .1757(8) .040(9) Uani ? ? 1 8 c
C5' .0788(18) .9408(10) .2237(9) .049(10) Uani ? ? 1 8 c
C2' .191(2) .8465(10) .0975(9) .050(11) Uani ? ? 1 8 c
C4' .028(2) .9477(10) .1471(10) .053(11) Uani ? ? 1 8 c
C3' .091(2) .9015(11) .0834(11) .049(11) Uani ? ? 1 8 c
C77 .661(2) .5605(16) .5223(12) .070(15) Uani ? ? 1 8 c
C10 .5538(16) .6701(8) .2410(8) .040(9) Uani ? ? 1 8 c
H8 .293(9) .690(13) .404(12) .07(8) Uiso ? ? 1 8 c
H3 .440(14) .784(8) .084(4) .04(4) Uiso ? ? 1 8 c
H5 .739(5) .604(9) .251(9) .08(5) Uiso ? ? 1 8 c
H6 .748(6) .590(11) .364(10) .05(6) Uiso ? ? 1 8 c
H2' .259(11) .823(10) .063(9) .06(6) Uiso ? ? 1 8 c
H3' .01(2) .897(15) .048(12) .23(10) Uiso ? ? 1 8 c
H4' -.060(4) .965(6) .138(6) .06(3) Uiso ? ? 1 8 c
H5' .029(12) .977(7) .260(7) .03(3) Uiso ? ? 1 8 c
H6' .254(12) .884(10) .276(6) .11(5) Uiso ? ? 1 8 c
H771 .664(10) .491(3) .494(10) .09(6) Uiso ? ? 1 8 c
H772 .740(4) .592(10) .511(11) .11(9) Uiso ? ? 1 8 c
H773 .625(9) .522(13) .569(5) .20(8) Uiso ? ? 1 8 c

loop_
_geom_bond_atom_site_label_1
_geom_bond_atom_site_label_2
_geom_bond_distance
_geom_bond_site_symmetry_1
_geom_bond_site_symmetry_2
_geom_bond_publ_flag
O1 C9 1.372(17) . . ?
O1 C2 1.365(15) . . ?
C9 C8 1.396(19) . . ?
C9 C10 1.38(2) . . ?
O8 C8 1.354(18) . . ?
O8 H8 .98(13) . . ?
C7 C8 1.40(2) . . ?
C7 O7 1.356(17) . . ?
C7 C6 1.38(2) . . ?
C5 C6 1.38(2) . . ?
C5 C10 1.41(2) . . ?
C5 H5 .99(8) . . ?
O7 C77 1.39(3) . . ?
C6 H6 .99(7) . . ?
C4 O4 1.24(2) . . ?
C4 C3 1.43(2) . . ?
C4 C10 1.457(19) . . ?
C2 C3 1.35(2) . . ?
C2 C1' 1.40(2) . . ?
C3 H3 .94(8) . . ?
C6' C1' 1.45(2) . . ?
C6' C5' 1.35(3) . . ?
C6' H6' .99(12) . . ?
C1' C2' 1.45(2) . . ?
C5' C4' 1.38(2) . . ?
C5' H5' .95(12) . . ?
C2' C3' 1.33(3) . . ?
C2' H2' .98(13) . . ?
C4' C3' 1.41(2) . . ?
C4' H4' .98(5) . . ?
C3' H3' 1.1(2) . . ?
C77 H771 1.09(8) . . ?
C77 H772 .97(9) . . ?
C77 H773 1.01(12) . . ?

loop_
_cod_related_entry_id
_cod_related_entry_database
_cod_related_entry_code
1 ChemSpider 589034
